data_2312099
loop_
_publ_author_name
'Battaglia, Zachary O.'
'Kersten, Jordan T.'
'Nicol, Elise M.'
'Whitworth, Paloma'
'Wheeler, Kraig A.'
'Hall, Charlie L.'
'Potticary, Jason'
'Hamilton, Victoria'
'Hall, Simon R.'
'D'Ambruoso, Gemma D'
'Matsumoto, Masaomi'
'Warren, Stephen D.'
'Cremeens, Matthew E.'

_publ_section_title
;
 Crystal structures, Hirshfeld analysis, and energy framework analysis of
 two differently 3'-substituted 4-methylchalcones:
 3'-(N=CHC<sub>6</sub>H<sub>4</sub>-p-CH<sub>3</sub>)-4-methylchalcone and
 3'-(NHCOCH<sub>3</sub>)-4-methylchalcone.
;
_journal_coeditor_code OV3165
_journal_issue 'Pt 6'
_journal_name_full 'Acta crystallographica. Section C, Structural chemistry'
_journal_page_first 217
_journal_page_last 226
_journal_paper_doi 10.1107/S2053229623003704
_journal_volume 79
_journal_year 2023
_chemical_formula_iupac 'C18 H17 N O2'
_chemical_formula_moiety 'C18 H17 N O2'
_chemical_formula_sum 'C18 H17 N O2'
_chemical_formula_weight 279.32
_chemical_name_systematic
;
<i>N</i>-{3-[(2<i>E</i>)-3-(4-Methylphenyl)prop-2-enoyl]phenyl}acetamide
;
_space_group_crystal_system monoclinic
_space_group_IT_number 15
_space_group_name_Hall '-C 2yc'
_space_group_name_H-M_alt 'C 1 2/c 1'
_atom_sites_solution_hydrogens mixed
_atom_sites_solution_primary direct
_audit_creation_method SHELXL-2018/3
_cell_angle_alpha 90
_cell_angle_beta 109.0660(10)
_cell_angle_gamma 90
_cell_formula_units_Z 8
_cell_length_a 25.1922(5)
_cell_length_b 5.76210(10)
_cell_length_c 20.7012(4)
_cell_measurement_reflns_used 9920
_cell_measurement_temperature 100(2)
_cell_measurement_theta_max 72.09
_cell_measurement_theta_min 3.71
_cell_volume 2840.14(9)
_computing_cell_refinement
;
SAINT (Bruker, 2017)
;
_computing_data_collection
;
APEX3 (Bruker, 2018)
;
_computing_data_reduction
;
SAINT (Bruker, 2017)
;
_computing_molecular_graphics
;
XSEED (Barbour, 2001),
OLEX2 (Dolomanov <i>et al.</i>, 2009) and
Mercury (Macrae <i>et al.</i>, 2020)
;
_computing_publication_material
;
XSEED (Barbour, 2001)
;
_computing_structure_refinement
;
SHELXL2018 (Sheldrick, 2015<i>b</i>)
;
_computing_structure_solution
;
SHELXT2018 (Sheldrick, 2015<i>a</i>)
;
_diffrn_ambient_temperature 100(2)
_diffrn_detector 'Bruker Photon II CPAD'
_diffrn_detector_area_resol_mean 7.9
_diffrn_measured_fraction_theta_full 0.998
_diffrn_measured_fraction_theta_max 0.997
_diffrn_measurement_device 'Kappa Four-Circle Diffractometer'
_diffrn_measurement_device_type 'Bruker D8 Venture'
_diffrn_measurement_method '\f and \w scans'
_diffrn_radiation_monochromator 'Double Bounce Multilayer Mirrors'
_diffrn_radiation_probe x-ray
_diffrn_radiation_type CuK\a
_diffrn_radiation_wavelength 1.54178
_diffrn_reflns_av_R_equivalents 0.0252
_diffrn_reflns_av_unetI/netI 0.0188
_diffrn_reflns_limit_h_max 30
_diffrn_reflns_limit_h_min -30
_diffrn_reflns_limit_k_max 6
_diffrn_reflns_limit_k_min -7
_diffrn_reflns_limit_l_max 25
_diffrn_reflns_limit_l_min -25
_diffrn_reflns_number 14321
_diffrn_reflns_theta_full 67.679
_diffrn_reflns_theta_max 72.171
_diffrn_reflns_theta_min 3.713
_diffrn_source 'Microsource IuS Incoatec 3.0'
_exptl_absorpt_coefficient_mu 0.679
_exptl_absorpt_correction_T_max 0.7536
_exptl_absorpt_correction_T_min 0.6459
_exptl_absorpt_correction_type multi-scan
_exptl_absorpt_process_details
;
(SADABS; Bruker, 2016)
;
_exptl_crystal_colour colourless
_exptl_crystal_density_diffrn 1.306
_exptl_crystal_description prism
_exptl_crystal_F_000 1184
_exptl_crystal_size_max 0.458
_exptl_crystal_size_mid 0.166
_exptl_crystal_size_min 0.15
_refine_diff_density_max 0.240
_refine_diff_density_min -0.178
_refine_ls_extinction_method none
_refine_ls_goodness_of_fit_ref 1.051
_refine_ls_hydrogen_treatment mixed
_refine_ls_matrix_type full
_refine_ls_number_parameters 195
_refine_ls_number_reflns 2786
_refine_ls_number_restraints 0
_refine_ls_restrained_S_all 1.051
_refine_ls_R_factor_all 0.0364
_refine_ls_R_factor_gt 0.0342
_refine_ls_shift/su_max 0.001
_refine_ls_shift/su_mean 0.000
_refine_ls_structure_factor_coef Fsqd
_refine_ls_weighting_details 'w=1/[\s^2^(Fo^2^)+(0.0459P)^2^+2.0674P] where P=(Fo^2^+2Fc^2^)/3'
_refine_ls_weighting_scheme calc
_refine_ls_wR_factor_gt 0.0894
_refine_ls_wR_factor_ref 0.0913
_reflns_number_gt 2596
_reflns_number_total 2786
_reflns_threshold_expression 'I > 2\s(I)'
_cod_data_source_file ov3165sup1.cif
_cod_data_source_block mAApCH3
_cod_depositor_comments 'Adding full bibliography for 2312098--2312099.cif.'
_cod_original_sg_symbol_H-M 'C 2/c'
_cod_database_code 2312099
_cod_database_fobs_code 2312099
_shelx_space_group_comment
;
The symmetry employed for this shelxl refinement is uniquely defined
by the following loop, which should always be used as a source of
symmetry information in preference to the above space-group names.
They are only intended as comments.
;

loop_
_space_group_symop_operation_xyz
'x, y, z'
'-x, y, -z+1/2'
'x+1/2, y+1/2, z'
'-x+1/2, y+1/2, -z+1/2'
'-x, -y, -z'
'x, -y, z-1/2'
'-x+1/2, -y+1/2, -z'
'x+1/2, -y+1/2, z-1/2'

loop_
_atom_site_type_symbol
_atom_site_label
_atom_site_fract_x
_atom_site_fract_y
_atom_site_fract_z
_atom_site_U_iso_or_equiv
_atom_site_adp_type
_atom_site_calc_flag
_atom_site_occupancy
_atom_site_disorder_assembly
_atom_site_disorder_group
O O1 0.46820(3) 0.81616(14) 0.39168(4) 0.0250(2) Uani d 1 . .
O O2 0.72479(3) 0.81750(17) 0.64907(4) 0.0312(2) Uani d 1 . .
N N1 0.63056(4) 0.88412(16) 0.60966(4) 0.0186(2) Uani d 1 . .
H HN1 0.6047(6) 0.979(3) 0.6119(7) 0.028 Uiso d 1 . .
C C1 0.49200(4) 0.62787(19) 0.39523(5) 0.0186(2) Uani d 1 . .
C C2 0.46888(4) 0.4432(2) 0.34406(5) 0.0206(2) Uani d 1 . .
H H2 0.485316 0.293005 0.351190 0.025 Uiso calc 1 . .
C C3 0.42525(4) 0.4852(2) 0.28807(5) 0.0197(2) Uani d 1 . .
H H3 0.410823 0.638878 0.283304 0.024 Uiso calc 1 . .
C C4 0.54573(4) 0.58199(19) 0.45210(5) 0.0172(2) Uani d 1 . .
C C5 0.56419(4) 0.74641(19) 0.50440(5) 0.0172(2) Uani d 1 . .
H H5 0.542254 0.881225 0.503505 0.021 Uiso calc 1 . .
C C6 0.61438(4) 0.71465(19) 0.55778(5) 0.0166(2) Uani d 1 . .
C C7 0.64652(4) 0.51542(19) 0.55888(5) 0.0188(2) Uani d 1 . .
H H7 0.680734 0.491344 0.595127 0.023 Uiso calc 1 . .
C C8 0.62815(5) 0.3539(2) 0.50687(6) 0.0212(2) Uani d 1 . .
H H8 0.650112 0.219210 0.507728 0.025 Uiso calc 1 . .
C C9 0.57818(4) 0.38495(19) 0.45336(5) 0.0199(2) Uani d 1 . .
H H9 0.566228 0.272749 0.417923 0.024 Uiso calc 1 . .
C C10 0.39684(4) 0.32381(19) 0.23303(5) 0.0181(2) Uani d 1 . .
C C11 0.34430(5) 0.38547(19) 0.18694(5) 0.0204(2) Uani d 1 . .
H H15 0.327915 0.529786 0.192141 0.025 Uiso calc 1 . .
C C12 0.31589(4) 0.2384(2) 0.13378(5) 0.0202(2) Uani d 1 . .
H H14 0.279916 0.282282 0.103821 0.024 Uiso calc 1 . .
C C13 0.33906(4) 0.02806(19) 0.12351(5) 0.0191(2) Uani d 1 . .
C C14 0.39167(4) -0.03316(19) 0.16940(5) 0.0200(2) Uani d 1 . .
H H12 0.408461 -0.175418 0.163221 0.024 Uiso calc 1 . .
C C15 0.41973(4) 0.10988(19) 0.22367(5) 0.0193(2) Uani d 1 . .
H H11 0.454871 0.062276 0.254867 0.023 Uiso calc 1 . .
C C16 0.68404(4) 0.9267(2) 0.65190(5) 0.0192(2) Uani d 1 . .
C C17 0.68940(5) 1.1167(2) 0.70315(6) 0.0231(3) Uani d 1 . .
H H17A 0.682174 1.053758 0.743465 0.035 Uiso calc 1 . .
H H17B 0.662072 1.239254 0.682788 0.035 Uiso calc 1 . .
H H17C 0.727444 1.181338 0.716695 0.035 Uiso calc 1 . .
C C18 0.30808(5) -0.1296(2) 0.06553(6) 0.0238(3) Uani d 1 . .
H H18A 0.281767 -0.226556 0.079507 0.036 Uiso calc 1 . .
H H18B 0.335026 -0.228993 0.053528 0.036 Uiso calc 1 . .
H H18C 0.287275 -0.036090 0.025790 0.036 Uiso calc 1 . .

loop_
_atom_site_aniso_label
_atom_site_aniso_U_11
_atom_site_aniso_U_22
_atom_site_aniso_U_33
_atom_site_aniso_U_12
_atom_site_aniso_U_13
_atom_site_aniso_U_23
O1 0.0218(4) 0.0224(4) 0.0252(4) 0.0049(3) 0.0002(3) -0.0060(3)
O2 0.0169(4) 0.0408(5) 0.0333(5) 0.0008(4) 0.0047(3) -0.0127(4)
N1 0.0164(4) 0.0197(5) 0.0187(4) 0.0018(4) 0.0043(3) -0.0025(4)
C1 0.0178(5) 0.0196(5) 0.0190(5) -0.0002(4) 0.0068(4) -0.0017(4)
C2 0.0203(5) 0.0182(5) 0.0216(5) 0.0006(4) 0.0046(4) -0.0033(4)
C3 0.0202(5) 0.0179(5) 0.0210(5) -0.0010(4) 0.0066(4) -0.0019(4)
C4 0.0167(5) 0.0191(5) 0.0168(5) -0.0012(4) 0.0066(4) -0.0005(4)
C5 0.0165(5) 0.0168(5) 0.0190(5) 0.0015(4) 0.0068(4) 0.0000(4)
C6 0.0171(5) 0.0182(5) 0.0159(5) -0.0023(4) 0.0072(4) -0.0005(4)
C7 0.0175(5) 0.0210(5) 0.0169(5) 0.0019(4) 0.0045(4) 0.0032(4)
C8 0.0225(5) 0.0188(5) 0.0228(5) 0.0052(4) 0.0080(4) 0.0009(4)
C9 0.0221(5) 0.0196(5) 0.0180(5) 0.0007(4) 0.0066(4) -0.0026(4)
C10 0.0180(5) 0.0192(5) 0.0171(5) -0.0033(4) 0.0057(4) -0.0013(4)
C11 0.0218(5) 0.0185(5) 0.0208(5) 0.0007(4) 0.0068(4) -0.0001(4)
C12 0.0182(5) 0.0233(6) 0.0173(5) -0.0027(4) 0.0035(4) 0.0005(4)
C13 0.0218(5) 0.0211(6) 0.0167(5) -0.0073(4) 0.0093(4) -0.0016(4)
C14 0.0216(5) 0.0185(5) 0.0224(5) -0.0017(4) 0.0107(4) -0.0022(4)
C15 0.0162(5) 0.0210(6) 0.0204(5) -0.0007(4) 0.0058(4) 0.0000(4)
C16 0.0174(5) 0.0235(6) 0.0160(5) -0.0025(4) 0.0046(4) 0.0008(4)
C17 0.0207(5) 0.0269(6) 0.0204(5) -0.0031(4) 0.0049(4) -0.0034(4)
C18 0.0270(6) 0.0259(6) 0.0192(5) -0.0082(5) 0.0084(4) -0.0051(4)

loop_
_atom_type_symbol
_atom_type_description
_atom_type_scat_dispersion_real
_atom_type_scat_dispersion_imag
_atom_type_scat_source
C C 0.0181 0.0091 'International Tables Vol C Tables 4.2.6.8 and 6.1.1.4'
H H 0.0000 0.0000 'International Tables Vol C Tables 4.2.6.8 and 6.1.1.4'
N N 0.0311 0.0180 'International Tables Vol C Tables 4.2.6.8 and 6.1.1.4'
O O 0.0492 0.0322 'International Tables Vol C Tables 4.2.6.8 and 6.1.1.4'

loop_
_geom_angle_atom_site_label_1
_geom_angle_atom_site_label_2
_geom_angle_atom_site_label_3
_geom_angle_site_symmetry_1
_geom_angle_site_symmetry_3
_geom_angle
_geom_angle_publ_flag
C16 N1 C6 . . 126.20(9) ?
C16 N1 HN1 . . 117.2(10) ?
C6 N1 HN1 . . 116.3(10) ?
O1 C1 C2 . . 121.41(10) ?
O1 C1 C4 . . 119.99(10) ?
C2 C1 C4 . . 118.60(9) ?
C3 C2 C1 . . 120.78(10) ?
C3 C2 H2 . . 119.6 ?
C1 C2 H2 . . 119.6 ?
C2 C3 C10 . . 128.03(11) ?
C2 C3 H3 . . 116.0 ?
C10 C3 H3 . . 116.0 ?
C9 C4 C5 . . 119.49(10) ?
C9 C4 C1 . . 122.13(10) ?
C5 C4 C1 . . 118.37(9) ?
C6 C5 C4 . . 120.74(10) ?
C6 C5 H5 . . 119.6 ?
C4 C5 H5 . . 119.6 ?
C5 C6 C7 . . 119.39(10) ?
C5 C6 N1 . . 118.36(9) ?
C7 C6 N1 . . 122.25(9) ?
C8 C7 C6 . . 119.60(9) ?
C8 C7 H7 . . 120.2 ?
C6 C7 H7 . . 120.2 ?
C7 C8 C9 . . 121.28(10) ?
C7 C8 H8 . . 119.4 ?
C9 C8 H8 . . 119.4 ?
C8 C9 C4 . . 119.50(10) ?
C8 C9 H9 . . 120.2 ?
C4 C9 H9 . . 120.2 ?
C15 C10 C11 . . 117.97(10) ?
C15 C10 C3 . . 123.22(10) ?
C11 C10 C3 . . 118.81(10) ?
C12 C11 C10 . . 120.86(10) ?
C12 C11 H15 . . 119.6 ?
C10 C11 H15 . . 119.6 ?
C11 C12 C13 . . 121.29(10) ?
C11 C12 H14 . . 119.4 ?
C13 C12 H14 . . 119.4 ?
C12 C13 C14 . . 117.85(10) ?
C12 C13 C18 . . 120.92(10) ?
C14 C13 C18 . . 121.23(10) ?
C15 C14 C13 . . 121.26(10) ?
C15 C14 H12 . . 119.4 ?
C13 C14 H12 . . 119.4 ?
C14 C15 C10 . . 120.74(10) ?
C14 C15 H11 . . 119.6 ?
C10 C15 H11 . . 119.6 ?
O2 C16 N1 . . 123.00(10) ?
O2 C16 C17 . . 121.81(10) ?
N1 C16 C17 . . 115.19(9) ?
C16 C17 H17A . . 109.5 ?
C16 C17 H17B . . 109.5 ?
H17A C17 H17B . . 109.5 ?
C16 C17 H17C . . 109.5 ?
H17A C17 H17C . . 109.5 ?
H17B C17 H17C . . 109.5 ?
C13 C18 H18A . . 109.5 ?
C13 C18 H18B . . 109.5 ?
H18A C18 H18B . . 109.5 ?
C13 C18 H18C . . 109.5 ?
H18A C18 H18C . . 109.5 ?
H18B C18 H18C . . 109.5 ?

loop_
_geom_bond_atom_site_label_1
_geom_bond_atom_site_label_2
_geom_bond_site_symmetry_2
_geom_bond_distance
_geom_bond_publ_flag
O1 C1 . 1.2302(14) ?
O2 C16 . 1.2219(14) ?
N1 C16 . 1.3675(13) ?
N1 C6 . 1.4097(14) ?
N1 HN1 . 0.862(16) ?
C1 C2 . 1.4800(15) ?
C1 C4 . 1.4988(14) ?
C2 C3 . 1.3333(15) ?
C2 H2 . 0.9500 ?
C3 C10 . 1.4638(14) ?
C3 H3 . 0.9500 ?
C4 C9 . 1.3943(15) ?
C4 C5 . 1.3990(15) ?
C5 C6 . 1.3930(14) ?
C5 H5 . 0.9500 ?
C6 C7 . 1.4007(15) ?
C7 C8 . 1.3835(16) ?
C7 H7 . 0.9500 ?
C8 C9 . 1.3903(15) ?
C8 H8 . 0.9500 ?
C9 H9 . 0.9500 ?
C10 C15 . 1.4010(15) ?
C10 C11 . 1.4011(15) ?
C11 C12 . 1.3880(15) ?
C11 H15 . 0.9500 ?
C12 C13 . 1.3917(16) ?
C12 H14 . 0.9500 ?
C13 C14 . 1.4003(15) ?
C13 C18 . 1.5044(15) ?
C14 C15 . 1.3865(15) ?
C14 H12 . 0.9500 ?
C15 H11 . 0.9500 ?
C16 C17 . 1.4997(15) ?
C17 H17A . 0.9800 ?
C17 H17B . 0.9800 ?
C17 H17C . 0.9800 ?
C18 H18A . 0.9800 ?
C18 H18B . 0.9800 ?
C18 H18C . 0.9800 ?

loop_
_geom_hbond_atom_site_label_D
_geom_hbond_atom_site_label_H
_geom_hbond_atom_site_label_A
_geom_hbond_site_symmetry_A
_geom_hbond_distance_DH
_geom_hbond_distance_HA
_geom_hbond_distance_DA
_geom_hbond_angle_DHA
_geom_hbond_publ_flag
N1 HN1 O1 5_676 0.862(16) 2.165(16) 3.0213(12) 172.3(14) yes
C7 H7 O2 . 0.95 2.28 2.8281(14) 115.9 yes

loop_
_geom_torsion_atom_site_label_1
_geom_torsion_atom_site_label_2
_geom_torsion_atom_site_label_3
_geom_torsion_atom_site_label_4
_geom_torsion_site_symmetry_1
_geom_torsion_site_symmetry_2
_geom_torsion_site_symmetry_3
_geom_torsion_site_symmetry_4
_geom_torsion
_geom_torsion_publ_flag
O1 C1 C2 C3 . . . . 8.13(16) ?
C4 C1 C2 C3 . . . . -171.62(10) ?
C1 C2 C3 C10 . . . . -179.22(10) ?
O1 C1 C4 C9 . . . . -171.19(10) ?
C2 C1 C4 C9 . . . . 8.57(15) ?
O1 C1 C4 C5 . . . . 7.14(15) ?
C2 C1 C4 C5 . . . . -173.11(9) ?
C9 C4 C5 C6 . . . . -0.36(15) ?
C1 C4 C5 C6 . . . . -178.73(9) ?
C4 C5 C6 C7 . . . . -0.07(15) ?
C4 C5 C6 N1 . . . . -179.07(9) ?
C16 N1 C6 C5 . . . . -156.74(10) ?
C16 N1 C6 C7 . . . . 24.29(16) ?
C5 C6 C7 C8 . . . . 0.33(15) ?
N1 C6 C7 C8 . . . . 179.29(9) ?
C6 C7 C8 C9 . . . . -0.16(16) ?
C7 C8 C9 C4 . . . . -0.28(16) ?
C5 C4 C9 C8 . . . . 0.53(16) ?
C1 C4 C9 C8 . . . . 178.84(10) ?
C2 C3 C10 C15 . . . . -14.93(17) ?
C2 C3 C10 C11 . . . . 165.48(11) ?
C15 C10 C11 C12 . . . . 0.12(15) ?
C3 C10 C11 C12 . . . . 179.73(10) ?
C10 C11 C12 C13 . . . . -1.50(16) ?
C11 C12 C13 C14 . . . . 1.20(15) ?
C11 C12 C13 C18 . . . . -179.68(10) ?
C12 C13 C14 C15 . . . . 0.46(15) ?
C18 C13 C14 C15 . . . . -178.65(9) ?
C13 C14 C15 C10 . . . . -1.84(16) ?
C11 C10 C15 C14 . . . . 1.52(15) ?
C3 C10 C15 C14 . . . . -178.07(10) ?
C6 N1 C16 O2 . . . . -0.32(17) ?
C6 N1 C16 C17 . . . . -179.59(10) ?
